data_4028314
loop_
_publ_author_name
'Ming-Chang P. Yeh'
'Chia-Jung Liang'
'Tzu-Lin Huang'
'Hsiao-Ju Hsu'
'Yu-Shuo Tsau'

_publ_section_title
;
 Transition-Metal-Free Carbofluorination of TBS-Protected
 Nitrogen-Containing Cyclic Enynols: Synthesis of Fluorinated Azabicycles
;
_journal_name_full 'Journal of Organic Chemistry'
_journal_page_first 5521
_journal_page_last 5529
_journal_paper_doi 10.1021/jo400634c
_journal_volume 78
_journal_year 2013
_chemical_formula_moiety 'C25 H28 N2 O3 S'
_chemical_formula_sum 'C25 H28 N2 O3 S'
_chemical_formula_weight 436.55
_chemical_name_systematic
;
 ?
;
_space_group_IT_number 14
_symmetry_cell_setting monoclinic
_symmetry_space_group_name_Hall '-P 2ybc'
_symmetry_space_group_name_H-M 'P 1 21/c 1'
_atom_sites_solution_hydrogens geom
_atom_sites_solution_primary direct
_atom_sites_solution_secondary difmap
_audit_creation_method SHELXL-97
_cell_angle_alpha 90.00
_cell_angle_beta 91.343(2)
_cell_angle_gamma 90.00
_cell_formula_units_Z 4
_cell_length_a 8.6623(13)
_cell_length_b 17.538(3)
_cell_length_c 15.378(2)
_cell_measurement_reflns_used 0
_cell_measurement_temperature 298(2)
_cell_measurement_theta_max 0
_cell_measurement_theta_min 0
_cell_volume 2335.6(6)
_computing_molecular_graphics 'Ortep-3 for Windows (Farrugia, 1997)'
_computing_publication_material 'WinGX publication routines (Farrugia, 1999)'
_computing_structure_refinement 'SHELXL-97 (Sheldrick, 1997)'
_computing_structure_solution 'SHELXS-86 (Sheldrick, 1986)'
_diffrn_ambient_temperature 298(2)
_diffrn_measured_fraction_theta_full 0.988
_diffrn_measured_fraction_theta_max 0.988
_diffrn_radiation_monochromator graphite
_diffrn_radiation_source 'fine-focus sealed tube'
_diffrn_radiation_type MoK\a
_diffrn_radiation_wavelength 0.71073
_diffrn_reflns_av_R_equivalents 0.0304
_diffrn_reflns_av_sigmaI/netI 0.0387
_diffrn_reflns_limit_h_max 10
_diffrn_reflns_limit_h_min -10
_diffrn_reflns_limit_k_max 20
_diffrn_reflns_limit_k_min -16
_diffrn_reflns_limit_l_max 18
_diffrn_reflns_limit_l_min -16
_diffrn_reflns_number 11050
_diffrn_reflns_theta_full 25.04
_diffrn_reflns_theta_max 25.04
_diffrn_reflns_theta_min 1.76
_exptl_absorpt_coefficient_mu 0.167
_exptl_absorpt_correction_T_max 0.9095
_exptl_absorpt_correction_T_min 0.8851
_exptl_absorpt_correction_type multi-scan
_exptl_crystal_colour colorless
_exptl_crystal_density_diffrn 1.242
_exptl_crystal_description prism
_exptl_crystal_F_000 928
_exptl_crystal_size_max 0.75
_exptl_crystal_size_mid 0.66
_exptl_crystal_size_min 0.58
_refine_diff_density_max 0.203
_refine_diff_density_min -0.297
_refine_diff_density_rms 0.047
_refine_ls_extinction_method none
_refine_ls_goodness_of_fit_ref 1.033
_refine_ls_hydrogen_treatment constr
_refine_ls_matrix_type full
_refine_ls_number_parameters 280
_refine_ls_number_reflns 4088
_refine_ls_number_restraints 0
_refine_ls_restrained_S_all 1.033
_refine_ls_R_factor_all 0.0699
_refine_ls_R_factor_gt 0.0456
_refine_ls_shift/su_max 0.001
_refine_ls_shift/su_mean 0.000
_refine_ls_structure_factor_coef Fsqd
_refine_ls_weighting_details 'calc w=1/[\s^2^(Fo^2^)+(0.0825P)^2^+0.4011P] where P=(Fo^2^+2Fc^2^)/3'
_refine_ls_weighting_scheme calc
_refine_ls_wR_factor_gt 0.1232
_refine_ls_wR_factor_ref 0.1457
_reflns_number_gt 2976
_reflns_number_total 4088
_reflns_threshold_expression >2sigma(I)
_cod_data_source_file jo400634c_si_011.cif
_cod_data_source_block ch13653
_cod_original_sg_symbol_H-M 'P 21/c'
_cod_database_code 4028314

loop_
_symmetry_equiv_pos_as_xyz
'x, y, z'
'-x, y+1/2, -z+1/2'
'-x, -y, -z'
'x, -y-1/2, z-1/2'

loop_
_atom_site_label
_atom_site_type_symbol
_atom_site_fract_x
_atom_site_fract_y
_atom_site_fract_z
_atom_site_U_iso_or_equiv
_atom_site_adp_type
_atom_site_occupancy
_atom_site_symmetry_multiplicity
_atom_site_calc_flag
_atom_site_refinement_flags
C1 C 1.0761(3) 0.23125(14) 0.28300(14) 0.0463(6) Uani 1 1 d .
C2 C 1.1636(3) 0.23482(16) 0.20878(16) 0.0588(7) Uani 1 1 d .
H2 H 1.2358 0.2735 0.2020 0.071 Uiso 1 1 calc R
C3 C 1.1421(4) 0.18013(17) 0.14492(16) 0.0706(8) Uani 1 1 d .
H3 H 1.2014 0.1823 0.0953 0.085 Uiso 1 1 calc R
C4 C 1.0352(4) 0.12261(16) 0.15272(16) 0.0680(8) Uani 1 1 d .
C5 C 1.0112(5) 0.0652(2) 0.08030(19) 0.1078(14) Uani 1 1 d .
H5A H 0.9337 0.0291 0.0965 0.162 Uiso 1 1 calc R
H5B H 1.1064 0.0389 0.0703 0.162 Uiso 1 1 calc R
H5C H 0.9782 0.0911 0.0281 0.162 Uiso 1 1 calc R
C6 C 0.9524(3) 0.11885(16) 0.22801(17) 0.0667(7) Uani 1 1 d .
H6 H 0.8817 0.0796 0.2351 0.080 Uiso 1 1 calc R
C7 C 0.9726(3) 0.17241(15) 0.29326(16) 0.0569(7) Uani 1 1 d .
H7 H 0.9165 0.1687 0.3439 0.068 Uiso 1 1 calc R
C8 C 0.9585(2) 0.40810(13) 0.25593(12) 0.0413(5) Uani 1 1 d .
H8A H 1.0569 0.3983 0.2292 0.050 Uiso 1 1 calc R
H8B H 0.9519 0.4623 0.2679 0.050 Uiso 1 1 calc R
C9 C 0.8301(2) 0.38546(13) 0.19445(13) 0.0396(5) Uani 1 1 d .
C10 C 0.8524(2) 0.36057(12) 0.11331(13) 0.0390(5) Uani 1 1 d .
C11 C 1.0885(2) 0.42610(14) 0.06473(12) 0.0407(5) Uani 1 1 d .
C12 C 1.2226(3) 0.41560(17) 0.00536(17) 0.0642(7) Uani 1 1 d .
H12A H 1.2207 0.3648 -0.0180 0.096 Uiso 1 1 calc R
H12B H 1.3175 0.4235 0.0375 0.096 Uiso 1 1 calc R
H12C H 1.2150 0.4518 -0.0414 0.096 Uiso 1 1 calc R
C13 C 0.7277(2) 0.32826(14) 0.05624(14) 0.0460(6) Uani 1 1 d .
C14 C 0.6907(3) 0.36118(16) -0.02329(15) 0.0559(7) Uani 1 1 d .
H14 H 0.7431 0.4046 -0.0411 0.067 Uiso 1 1 calc R
C15 C 0.5761(3) 0.3299(2) -0.0767(2) 0.0789(10) Uani 1 1 d .
H15 H 0.5500 0.3531 -0.1294 0.095 Uiso 1 1 calc R
C16 C 0.5015(3) 0.2653(3) -0.0522(3) 0.0966(14) Uani 1 1 d .
H16 H 0.4255 0.2443 -0.0886 0.116 Uiso 1 1 calc R
C17 C 0.5379(4) 0.2311(2) 0.0256(3) 0.0927(12) Uani 1 1 d .
H17 H 0.4861 0.1872 0.0420 0.111 Uiso 1 1 calc R
C18 C 0.6515(3) 0.26179(17) 0.0800(2) 0.0690(8) Uani 1 1 d .
H18 H 0.6770 0.2379 0.1324 0.083 Uiso 1 1 calc R
C19 C 0.6700(2) 0.39804(15) 0.23073(13) 0.0477(6) Uani 1 1 d .
H19 H 0.6047 0.3550 0.2124 0.057 Uiso 1 1 calc R
C20 C 0.5952(3) 0.47075(19) 0.19629(19) 0.0745(9) Uani 1 1 d .
H20A H 0.5718 0.4654 0.1346 0.089 Uiso 1 1 calc R
H20B H 0.6659 0.5132 0.2041 0.089 Uiso 1 1 calc R
C21 C 0.4469(4) 0.4865(2) 0.2449(2) 0.0948(12) Uani 1 1 d .
H21A H 0.3959 0.5309 0.2201 0.114 Uiso 1 1 calc R
H21B H 0.3775 0.4433 0.2381 0.114 Uiso 1 1 calc R
C22 C 0.4808(4) 0.4999(2) 0.3402(2) 0.0986(12) Uani 1 1 d .
H22A H 0.5199 0.5514 0.3482 0.118 Uiso 1 1 calc R
H22B H 0.3857 0.4957 0.3719 0.118 Uiso 1 1 calc R
C23 C 0.5955(3) 0.44485(19) 0.37670(18) 0.0748(9) Uani 1 1 d .
H23 H 0.6094 0.4428 0.4368 0.090 Uiso 1 1 calc R
C24 C 0.6793(3) 0.39834(15) 0.32860(14) 0.0513(6) Uani 1 1 d .
C25 C 0.7929(3) 0.34361(17) 0.36667(15) 0.0612(7) Uani 1 1 d .
H25A H 0.7884 0.3447 0.4296 0.073 Uiso 1 1 calc R
H25B H 0.7684 0.2923 0.3472 0.073 Uiso 1 1 calc R
N1 N 0.9501(2) 0.36460(11) 0.33917(10) 0.0445(5) Uani 1 1 d .
N2 N 0.99686(19) 0.36351(11) 0.07228(10) 0.0394(4) Uani 1 1 d .
H2A H 1.0299 0.3218 0.0500 0.047 Uiso 1 1 calc R
O1 O 1.2298(2) 0.34389(12) 0.34946(12) 0.0686(5) Uani 1 1 d .
O2 O 1.0535(2) 0.27196(11) 0.44355(10) 0.0667(5) Uani 1 1 d .
O3 O 1.06557(19) 0.48580(9) 0.10279(10) 0.0513(4) Uani 1 1 d .
S1 S 1.08750(7) 0.30456(4) 0.36071(3) 0.0496(2) Uani 1 1 d .

loop_
_atom_site_aniso_label
_atom_site_aniso_U_11
_atom_site_aniso_U_22
_atom_site_aniso_U_33
_atom_site_aniso_U_23
_atom_site_aniso_U_13
_atom_site_aniso_U_12
C1 0.0541(14) 0.0407(14) 0.0443(12) 0.0075(10) 0.0027(10) 0.0089(11)
C2 0.0653(16) 0.0546(17) 0.0570(14) 0.0088(12) 0.0157(12) 0.0079(14)
C3 0.103(2) 0.060(2) 0.0496(14) 0.0076(13) 0.0252(14) 0.0211(18)
C4 0.112(2) 0.0422(16) 0.0503(14) 0.0029(12) 0.0009(14) 0.0190(17)
C5 0.208(4) 0.058(2) 0.0566(17) -0.0094(15) -0.003(2) 0.013(3)
C6 0.091(2) 0.0431(16) 0.0657(16) -0.0022(13) 0.0037(14) -0.0006(15)
C7 0.0712(16) 0.0439(15) 0.0564(14) 0.0018(12) 0.0159(12) -0.0004(14)
C8 0.0482(12) 0.0385(13) 0.0372(10) 0.0043(9) 0.0035(9) -0.0012(11)
C9 0.0429(12) 0.0374(13) 0.0387(10) 0.0042(9) 0.0060(8) -0.0007(10)
C10 0.0406(11) 0.0337(13) 0.0431(11) 0.0013(9) 0.0051(9) -0.0020(10)
C11 0.0408(12) 0.0436(15) 0.0380(10) 0.0014(10) 0.0032(8) 0.0018(11)
C12 0.0525(14) 0.071(2) 0.0701(15) -0.0054(14) 0.0229(12) -0.0054(14)
C13 0.0405(12) 0.0442(14) 0.0536(13) -0.0116(11) 0.0064(9) -0.0046(11)
C14 0.0522(14) 0.0591(18) 0.0561(14) -0.0145(12) -0.0050(11) 0.0053(13)
C15 0.0570(17) 0.097(3) 0.0812(19) -0.0384(18) -0.0216(14) 0.0170(19)
C16 0.0447(17) 0.111(3) 0.134(3) -0.075(3) -0.0058(19) -0.002(2)
C17 0.065(2) 0.075(2) 0.139(3) -0.044(2) 0.028(2) -0.0316(18)
C18 0.0677(17) 0.0560(19) 0.0842(18) -0.0125(15) 0.0177(14) -0.0168(15)
C19 0.0437(12) 0.0528(16) 0.0469(12) 0.0011(11) 0.0094(9) -0.0022(12)
C20 0.0609(16) 0.087(2) 0.0763(17) 0.0297(16) 0.0218(13) 0.0269(16)
C21 0.073(2) 0.109(3) 0.104(3) 0.036(2) 0.0354(18) 0.042(2)
C22 0.097(2) 0.081(3) 0.120(3) 0.000(2) 0.047(2) 0.033(2)
C23 0.0795(19) 0.083(2) 0.0632(15) -0.0079(15) 0.0277(14) 0.0137(17)
C24 0.0556(14) 0.0494(16) 0.0497(12) 0.0043(11) 0.0185(10) 0.0018(12)
C25 0.0669(16) 0.0693(19) 0.0480(13) 0.0149(12) 0.0170(11) 0.0006(15)
N1 0.0563(11) 0.0411(12) 0.0363(9) 0.0044(8) 0.0049(8) 0.0013(9)
N2 0.0402(10) 0.0377(11) 0.0407(9) -0.0053(8) 0.0070(7) 0.0012(8)
O1 0.0596(11) 0.0642(13) 0.0808(12) 0.0126(10) -0.0224(9) -0.0100(10)
O2 0.1057(14) 0.0562(12) 0.0378(9) 0.0111(8) -0.0069(8) 0.0043(11)
O3 0.0641(10) 0.0407(10) 0.0496(9) -0.0032(7) 0.0127(7) -0.0069(8)
S1 0.0615(4) 0.0468(4) 0.0402(3) 0.0061(2) -0.0075(2) -0.0005(3)

loop_
_atom_type_symbol
_atom_type_description
_atom_type_scat_dispersion_real
_atom_type_scat_dispersion_imag
_atom_type_scat_source
C C 0.0033 0.0016 'International Tables Vol C Tables 4.2.6.8 and 6.1.1.4'
H H 0.0000 0.0000 'International Tables Vol C Tables 4.2.6.8 and 6.1.1.4'
N N 0.0061 0.0033 'International Tables Vol C Tables 4.2.6.8 and 6.1.1.4'
O O 0.0106 0.0060 'International Tables Vol C Tables 4.2.6.8 and 6.1.1.4'
S S 0.1246 0.1234 'International Tables Vol C Tables 4.2.6.8 and 6.1.1.4'

loop_
_geom_angle_atom_site_label_1
_geom_angle_atom_site_label_2
_geom_angle_atom_site_label_3
_geom_angle
C7 C1 C2 119.8(2)
C7 C1 S1 119.78(17)
C2 C1 S1 120.3(2)
C3 C2 C1 119.1(3)
C3 C2 H2 120.4
C1 C2 H2 120.4
C4 C3 C2 121.8(2)
C4 C3 H3 119.1
C2 C3 H3 119.1
C3 C4 C6 118.2(3)
C3 C4 C5 120.3(3)
C6 C4 C5 121.5(3)
C4 C5 H5A 109.5
C4 C5 H5B 109.5
H5A C5 H5B 109.5
C4 C5 H5C 109.5
H5A C5 H5C 109.5
H5B C5 H5C 109.5
C7 C6 C4 121.2(3)
C7 C6 H6 119.4
C4 C6 H6 119.4
C1 C7 C6 119.8(2)
C1 C7 H7 120.1
C6 C7 H7 120.1
N1 C8 C9 110.82(17)
N1 C8 H8A 109.5
C9 C8 H8A 109.5
N1 C8 H8B 109.5
C9 C8 H8B 109.5
H8A C8 H8B 108.1
C10 C9 C8 123.61(18)
C10 C9 C19 122.72(19)
C8 C9 C19 113.57(17)
C9 C10 N2 123.44(19)
C9 C10 C13 123.71(19)
N2 C10 C13 112.84(17)
O3 C11 N2 123.37(18)
O3 C11 C12 122.2(2)
N2 C11 C12 114.4(2)
C11 C12 H12A 109.5
C11 C12 H12B 109.5
H12A C12 H12B 109.5
C11 C12 H12C 109.5
H12A C12 H12C 109.5
H12B C12 H12C 109.5
C14 C13 C18 118.7(2)
C14 C13 C10 120.8(2)
C18 C13 C10 120.4(2)
C13 C14 C15 120.4(3)
C13 C14 H14 119.8
C15 C14 H14 119.8
C16 C15 C14 120.2(3)
C16 C15 H15 119.9
C14 C15 H15 119.9
C15 C16 C17 120.4(3)
C15 C16 H16 119.8
C17 C16 H16 119.8
C16 C17 C18 120.2(3)
C16 C17 H17 119.9
C18 C17 H17 119.9
C17 C18 C13 120.0(3)
C17 C18 H18 120.0
C13 C18 H18 120.0
C24 C19 C9 109.80(18)
C24 C19 C20 111.0(2)
C9 C19 C20 112.23(19)
C24 C19 H19 107.9
C9 C19 H19 107.9
C20 C19 H19 107.9
C19 C20 C21 109.7(2)
C19 C20 H20A 109.7
C21 C20 H20A 109.7
C19 C20 H20B 109.7
C21 C20 H20B 109.7
H20A C20 H20B 108.2
C22 C21 C20 110.9(3)
C22 C21 H21A 109.5
C20 C21 H21A 109.5
C22 C21 H21B 109.5
C20 C21 H21B 109.5
H21A C21 H21B 108.0
C23 C22 C21 112.2(3)
C23 C22 H22A 109.2
C21 C22 H22A 109.2
C23 C22 H22B 109.2
C21 C22 H22B 109.2
H22A C22 H22B 107.9
C24 C23 C22 123.9(3)
C24 C23 H23 118.0
C22 C23 H23 118.0
C23 C24 C25 122.9(2)
C23 C24 C19 122.8(2)
C25 C24 C19 114.3(2)
N1 C25 C24 109.4(2)
N1 C25 H25A 109.8
C24 C25 H25A 109.8
N1 C25 H25B 109.8
C24 C25 H25B 109.8
H25A C25 H25B 108.2
C25 N1 C8 115.81(17)
C25 N1 S1 117.15(16)
C8 N1 S1 117.23(14)
C11 N2 C10 126.22(18)
C11 N2 H2A 116.9
C10 N2 H2A 116.9
O1 S1 O2 119.78(11)
O1 S1 N1 107.11(11)
O2 S1 N1 106.04(10)
O1 S1 C1 107.84(12)
O2 S1 C1 107.66(11)
N1 S1 C1 107.92(10)

loop_
_geom_bond_atom_site_label_1
_geom_bond_atom_site_label_2
_geom_bond_distance
C1 C7 1.378(3)
C1 C2 1.386(3)
C1 S1 1.757(2)
C2 C3 1.382(4)
C2 H2 0.9300
C3 C4 1.376(4)
C3 H3 0.9300
C4 C6 1.378(4)
C4 C5 1.512(4)
C5 H5A 0.9600
C5 H5B 0.9600
C5 H5C 0.9600
C6 C7 1.382(4)
C6 H6 0.9300
C7 H7 0.9300
C8 N1 1.493(2)
C8 C9 1.497(3)
C8 H8A 0.9700
C8 H8B 0.9700
C9 C10 1.340(3)
C9 C19 1.523(3)
C10 N2 1.416(3)
C10 C13 1.488(3)
C11 O3 1.218(3)
C11 N2 1.361(3)
C11 C12 1.505(3)
C12 H12A 0.9600
C12 H12B 0.9600
C12 H12C 0.9600
C13 C14 1.383(3)
C13 C18 1.392(4)
C14 C15 1.387(4)
C14 H14 0.9300
C15 C16 1.361(5)
C15 H15 0.9300
C16 C17 1.368(6)
C16 H16 0.9300
C17 C18 1.386(5)
C17 H17 0.9300
C18 H18 0.9300
C19 C24 1.505(3)
C19 C20 1.520(4)
C19 H19 0.9800
C20 C21 1.526(4)
C20 H20A 0.9700
C20 H20B 0.9700
C21 C22 1.507(5)
C21 H21A 0.9700
C21 H21B 0.9700
C22 C23 1.486(5)
C22 H22A 0.9700
C22 H22B 0.9700
C23 C24 1.328(4)
C23 H23 0.9300
C24 C25 1.485(4)
C25 N1 1.481(3)
C25 H25A 0.9700
C25 H25B 0.9700
N1 S1 1.6176(19)
N2 H2A 0.8600
O1 S1 1.4268(19)
O2 S1 1.4331(17)
